data_2100358
loop_
_publ_author_name
'Turowska-Tyrk, Ilona'
'Trzop, El\.zbieta'
'Scheffer, John R.'
'Chen, Shuang'

_publ_section_title
;
 Monitoring structural transformations in crystals. 8. Monitoring
 molecules and a reaction center during a solid-state Yang
 photocyclization
;
_journal_coeditor_code BK5019
_journal_date_accepted 2005-10-20
_journal_date_recd_electronic 2005-07-06
_journal_issue 1
_journal_name_full 'Acta Crystallographica Section B'
_journal_page_first 128
_journal_page_last 134
_journal_paper_category FA
_journal_paper_doi 10.1107/S0108768105034014
_journal_volume 62
_journal_year 2006
_chemical_formula_sum 'C27 H33 N O3'
_chemical_formula_weight 419.54
_chemical_name_systematic
;
 ?
;
_space_group_IT_number 19
_symmetry_cell_setting orthorhombic
_symmetry_space_group_name_Hall 'P 2ac 2ab'
_symmetry_space_group_name_H-M 'P 21 21 21'
_atom_sites_solution_hydrogens geom
_atom_sites_solution_primary direct
_atom_sites_solution_secondary geom
_audit_creation_method SHELXL-97
_cell_angle_alpha 90.00
_cell_angle_beta 90.00
_cell_angle_gamma 90.00
_cell_formula_units_Z 4
_cell_length_a 12.364(3)
_cell_length_b 28.956(6)
_cell_length_c 6.4582(11)
_cell_measurement_reflns_used 1451
_cell_measurement_temperature 293(2)
_cell_measurement_theta_max 19
_cell_measurement_theta_min 6
_cell_volume 2312.1(8)
_computing_cell_refinement 'KM4CCD (Kuma Diffraction, 2000)'
_computing_data_collection 'KM4CCD (Kuma Diffraction, 2000)'
_computing_data_reduction 'KM4CCD (Kuma Diffraction, 2000)'
_computing_molecular_graphics 'ORTEP3 (Farrugia, 1997)'
_computing_publication_material 'SHELXL97 (Sheldrick, 1997)'
_computing_structure_refinement 'SHELXL97 (Sheldrick, 1997)'
_computing_structure_solution 'SHELXS97 (Sheldrick, 1990)'
_diffrn_ambient_temperature 293(2)
_diffrn_measured_fraction_theta_full 0.979
_diffrn_measured_fraction_theta_max 0.979
_diffrn_measurement_device_type 'Kuma KM4CCD'
_diffrn_measurement_method '\w scans'
_diffrn_radiation_monochromator graphite
_diffrn_radiation_source 'fine-focus sealed tube'
_diffrn_radiation_type MoK\a
_diffrn_radiation_wavelength 0.71073
_diffrn_reflns_av_R_equivalents 0.0776
_diffrn_reflns_av_sigmaI/netI 0.0616
_diffrn_reflns_limit_h_max 14
_diffrn_reflns_limit_h_min -13
_diffrn_reflns_limit_k_max 34
_diffrn_reflns_limit_k_min -34
_diffrn_reflns_limit_l_max 7
_diffrn_reflns_limit_l_min -6
_diffrn_reflns_number 10478
_diffrn_reflns_theta_full 24.99
_diffrn_reflns_theta_max 24.99
_diffrn_reflns_theta_min 6.04
_exptl_absorpt_coefficient_mu 0.078
_exptl_absorpt_correction_T_max 0.9847
_exptl_absorpt_correction_T_min 0.9579
_exptl_absorpt_correction_type none
_exptl_crystal_colour colourless
_exptl_crystal_density_diffrn 1.205
_exptl_crystal_density_method 'not measured'
_exptl_crystal_description block
_exptl_crystal_F_000 904
_exptl_crystal_size_max 0.56
_exptl_crystal_size_mid 0.41
_exptl_crystal_size_min 0.20
_refine_diff_density_max 0.236
_refine_diff_density_min -0.209
_refine_ls_abs_structure_details
;
 The absolute configuration was assigned to agree with that from
 Leibovitch M. et all, 1997; 1998
;
_refine_ls_extinction_coef 0.093(13)
_refine_ls_extinction_expression Fc^*^=kFc[1+0.001xFc^2^\l^3^/sin(2\q)]^-1/4^
_refine_ls_extinction_method SHELXL
_refine_ls_goodness_of_fit_ref 1.107
_refine_ls_hydrogen_treatment constr
_refine_ls_matrix_type full
_refine_ls_number_parameters 406
_refine_ls_number_reflns 3996
_refine_ls_number_restraints 282
_refine_ls_restrained_S_all 1.142
_refine_ls_R_factor_all 0.1107
_refine_ls_R_factor_gt 0.0880
_refine_ls_shift/su_max 0.002
_refine_ls_shift/su_mean 0.000
_refine_ls_structure_factor_coef Fsqd
_refine_ls_weighting_details 'calc w=1/[\s^2^(Fo^2^)+(0.0849P)^2^+1.6461P] where P=(Fo^2^+2Fc^2^)/3'
_refine_ls_weighting_scheme calc
_refine_ls_wR_factor_gt 0.2096
_refine_ls_wR_factor_ref 0.2295
_reflns_number_gt 3001
_reflns_number_total 3996
_reflns_threshold_expression >2sigma(I)
_cod_data_source_file bk5019.cif
_cod_data_source_block 87.5%P
_cod_depositor_comments
;
The following automatic conversions were performed:
'_symmetry_cell_setting' value 'Orthorhombic' changed to 'orthorhombic'
according to '/home/saulius/struct/CIF-dictionaries/cif_core.dic'
dictionary named 'cif_core.dic' version 2.4.1 from 2010-06-29.

Automatic conversion script
Id: cif_fix_enum 1527 2010-12-29 10:47:43Z saulius 

The following automatic conversions were performed:

'_symmetry_cell_setting' value 'Orthorhombic' changed to
'orthorhombic' according to
/home/saulius/struct/CIF-dictionaries/cif_core.dic dictionary named
'cif_core.dic' version 2.4.1 from 2010-06-29.

Automatic conversion script
Id: cif_fix_values 1715 2011-07-08 13:25:40Z adriana 
;
_cod_database_code 2100358

loop_
_symmetry_equiv_pos_as_xyz
'x, y, z'
'-x+1/2, -y, z+1/2'
'x+1/2, -y+1/2, -z'
'-x, y+1/2, -z+1/2'

loop_
_atom_site_label
_atom_site_fract_x
_atom_site_fract_y
_atom_site_fract_z
_atom_site_U_iso_or_equiv
_atom_site_adp_type
_atom_site_calc_flag
_atom_site_refinement_flags
_atom_site_occupancy
_atom_site_disorder_assembly
_atom_site_disorder_group
_atom_site_type_symbol
O1R 0.424(5) 0.2175(15) 0.458(5) 0.16(2) Uiso d PDU 0.125(7) A 1 O
C1R 0.399(3) 0.3063(11) 0.542(6) 0.11(4) Uiso d PD 0.125(7) A 1 C
H1R 0.3471 0.2938 0.4419 0.133 Uiso calc PR 0.125(7) A 1 H
C2R 0.508(3) 0.3124(16) 0.441(5) 0.111(15) Uiso d PDU 0.125(7) A 1 C
H2AR 0.5007 0.3329 0.3228 0.133 Uiso calc PR 0.125(7) A 1 H
H2BR 0.5334 0.2828 0.3913 0.133 Uiso calc PR 0.125(7) A 1 H
C3R 0.589(3) 0.3325(13) 0.594(5) 0.071(17) Uiso d PD 0.125(7) A 1 C
H3R 0.6597 0.3371 0.5274 0.085 Uiso calc PR 0.125(7) A 1 H
C4R 0.598(3) 0.2973(14) 0.770(7) 0.08(2) Uiso d PD 0.125(7) A 1 C
H4AR 0.6182 0.2674 0.7142 0.094 Uiso calc PR 0.125(7) A 1 H
H4BR 0.6539 0.3069 0.8666 0.094 Uiso calc PR 0.125(7) A 1 H
C5R 0.492(3) 0.2934(13) 0.882(5) 0.08(2) Uiso d PD 0.125(7) A 1 C
H5R 0.4997 0.2726 1.0002 0.100 Uiso calc PR 0.125(7) A 1 H
C6R 0.450(4) 0.3406(15) 0.956(6) 0.15(2) Uiso d PDU 0.125(7) A 1 C
H6AR 0.3811 0.3367 1.0262 0.178 Uiso calc PR 0.125(7) A 1 H
H6BR 0.5008 0.3539 1.0538 0.178 Uiso calc PR 0.125(7) A 1 H
C7R 0.436(3) 0.3723(13) 0.774(7) 0.106(16) Uiso d PDU 0.125(7) A 1 C
H7R 0.4093 0.4023 0.8220 0.128 Uiso calc PR 0.125(7) A 1 H
C8R 0.544(3) 0.3788(12) 0.674(7) 0.11(2) Uiso d PD 0.125(7) A 1 C
H8AR 0.5940 0.3920 0.7732 0.132 Uiso calc PR 0.125(7) A 1 H
H8BR 0.5370 0.4002 0.5592 0.132 Uiso calc PR 0.125(7) A 1 H
C9R 0.358(3) 0.3520(13) 0.623(7) 0.105(19) Uiso d PD 0.125(7) A 1 C
H9AR 0.3473 0.3732 0.5084 0.126 Uiso calc PR 0.125(7) A 1 H
H9BR 0.2884 0.3475 0.6906 0.126 Uiso calc PR 0.125(7) A 1 H
C10R 0.410(2) 0.2727(9) 0.726(5) 0.046(11) Uiso d PDU 0.125(7) A 1 C
C11R 0.454(4) 0.2277(10) 0.635(5) 0.057(6) Uiso d PDU 0.125(7) A 1 C
C12R 0.508(3) 0.1905(9) 0.758(5) 0.036(11) Uiso d PDU 0.125(7) A 1 C
C13R 0.586(3) 0.1658(13) 0.654(5) 0.039(11) Uiso d PDU 0.125(7) A 1 C
H13R 0.6006 0.1728 0.5162 0.047 Uiso calc PR 0.125(7) A 1 H
C14R 0.641(3) 0.1308(14) 0.749(4) 0.048(5) Uiso d PDU 0.125(7) A 1 C
H14R 0.6938 0.1144 0.6761 0.057 Uiso calc PR 0.125(7) A 1 H
C15R 0.620(3) 0.1197(11) 0.954(4) 0.043(6) Uiso d PDU 0.125(7) A 1 C
C16R 0.543(3) 0.1442(15) 1.058(5) 0.054(6) Uiso d PDU 0.125(7) A 1 C
H16R 0.5280 0.1369 1.1950 0.064 Uiso calc PR 0.125(7) A 1 H
C17R 0.485(4) 0.1799(16) 0.962(6) 0.07(2) Uiso d PD 0.125(7) A 1 C
H17R 0.4329 0.1962 1.0344 0.082 Uiso calc PR 0.125(7) A 1 H
C18R 0.681(3) 0.0810(11) 1.054(4) 0.030(12) Uiso d PD 0.125(7) A 1 C
C19R 0.302(3) 0.258(2) 0.818(9) 0.14(2) Uiso d PDU 0.125(7) A 1 C
H19A 0.2659 0.2842 0.8749 0.215 Uiso calc PR 0.125(7) A 1 H
H19B 0.3150 0.2356 0.9262 0.215 Uiso calc PR 0.125(7) A 1 H
H19C 0.2585 0.2441 0.7122 0.215 Uiso calc PR 0.125(7) A 1 H
O2R 0.684(4) 0.0794(15) 1.247(4) 0.058(13) Uiso d PD 0.125(7) A 1 O
O3R 0.719(4) 0.0502(14) 0.937(5) 0.053(13) Uiso d PD 0.125(7) A 1 O
O1P 0.3518(5) 0.20725(15) 0.5421(10) 0.0985(19) Uani d PDU 0.875(7) A 2 O
HO1P 0.3820 0.1893 0.4628 0.148 Uiso calc PR 0.875(7) A 2 H
C1P 0.3849(7) 0.2954(3) 0.5320(11) 0.073(3) Uani d PD 0.875(7) A 2 C
H1P 0.3253 0.2822 0.4516 0.087 Uiso calc PR 0.875(7) A 2 H
C2P 0.4852(5) 0.26558(16) 0.5063(8) 0.0707(17) Uani d PDU 0.875(7) A 2 C
H2P 0.4948 0.2528 0.3670 0.085 Uiso calc PR 0.875(7) A 2 H
C3P 0.5831(5) 0.2896(2) 0.5917(12) 0.086(2) Uani d PD 0.875(7) A 2 C
H3P 0.6486 0.2746 0.5397 0.103 Uiso calc PR 0.875(7) A 2 H
C4P 0.5805(6) 0.2868(3) 0.8247(13) 0.085(2) Uani d PD 0.875(7) A 2 C
H4AP 0.6350 0.3067 0.8850 0.102 Uiso calc PR 0.875(7) A 2 H
H4BP 0.5934 0.2553 0.8706 0.102 Uiso calc PR 0.875(7) A 2 H
C5P 0.4669(7) 0.3027(2) 0.8861(10) 0.078(2) Uani d PD 0.875(7) A 2 C
H5P 0.4551 0.2968 1.0338 0.093 Uiso calc PR 0.875(7) A 2 H
C6P 0.4651(8) 0.3556(2) 0.8447(12) 0.103(3) Uani d PDU 0.875(7) A 2 C
H6AP 0.3959 0.3683 0.8868 0.124 Uiso calc PR 0.875(7) A 2 H
H6BP 0.5213 0.3706 0.9251 0.124 Uiso calc PR 0.875(7) A 2 H
C7P 0.4834(7) 0.3647(2) 0.6142(12) 0.091(2) Uani d PDU 0.875(7) A 2 C
H7P 0.4897 0.3980 0.5911 0.109 Uiso calc PR 0.875(7) A 2 H
C8P 0.5834(7) 0.3406(3) 0.5280(19) 0.116(4) Uani d PD 0.875(7) A 2 C
H8AP 0.6481 0.3555 0.5807 0.140 Uiso calc PR 0.875(7) A 2 H
H8BP 0.5840 0.3430 0.3782 0.140 Uiso calc PR 0.875(7) A 2 H
C9P 0.3891(6) 0.3467(2) 0.4965(12) 0.086(2) Uani d PD 0.875(7) A 2 C
H9AP 0.3974 0.3533 0.3501 0.103 Uiso calc PR 0.875(7) A 2 H
H9BP 0.3229 0.3612 0.5447 0.103 Uiso calc PR 0.875(7) A 2 H
C10P 0.3812(5) 0.2762(2) 0.7567(11) 0.0679(19) Uani d PDU 0.875(7) A 2 C
C11P 0.4326(5) 0.2324(2) 0.6607(10) 0.0615(16) Uani d PDU 0.875(7) A 2 C
C12P 0.4918(6) 0.19498(18) 0.7761(10) 0.057(2) Uani d PDU 0.875(7) A 2 C
C13P 0.5717(7) 0.1704(3) 0.6759(10) 0.065(2) Uani d PDU 0.875(7) A 2 C
H13P 0.5929 0.1792 0.5436 0.077 Uiso calc PR 0.875(7) A 2 H
C14P 0.6211(6) 0.1326(2) 0.7691(8) 0.0559(15) Uani d PDU 0.875(7) A 2 C
H14P 0.6722 0.1156 0.6960 0.067 Uiso calc PR 0.875(7) A 2 H
C15P 0.5949(5) 0.12010(18) 0.9701(8) 0.0441(12) Uani d PDU 0.875(7) A 2 C
C16P 0.5170(6) 0.1459(2) 1.0733(9) 0.0605(16) Uani d PDU 0.875(7) A 2 C
H16P 0.4988 0.1385 1.2091 0.073 Uiso calc PR 0.875(7) A 2 H
C17P 0.4664(8) 0.1823(2) 0.9762(10) 0.060(3) Uani d PD 0.875(7) A 2 C
H17P 0.4137 0.1988 1.0474 0.072 Uiso calc PR 0.875(7) A 2 H
C18P 0.6497(6) 0.08072(18) 1.0729(8) 0.0467(15) Uani d PD 0.875(7) A 2 C
C19P 0.2744(6) 0.2733(3) 0.8635(15) 0.107(3) Uani d PDU 0.875(7) A 2 C
H19D 0.2837 0.2594 0.9972 0.160 Uiso calc PR 0.875(7) A 2 H
H19E 0.2257 0.2549 0.7822 0.160 Uiso calc PR 0.875(7) A 2 H
H19F 0.2451 0.3038 0.8799 0.160 Uiso calc PR 0.875(7) A 2 H
O2P 0.6506(7) 0.0792(2) 1.2671(7) 0.073(2) Uani d PD 0.875(7) A 2 O
O3P 0.6932(7) 0.0495(2) 0.9609(9) 0.067(2) Uani d PD 0.875(7) A 2 O
N1R 0.652(3) 0.0181(16) 0.525(6) 0.034(11) Uiso d PDU 0.125(7) A 3 N
H1NR 0.7025 0.0005 0.4661 0.051 Uiso calc PR 0.125(7) A 3 H
H2NR 0.6793 0.0311 0.6387 0.051 Uiso calc PR 0.125(7) A 3 H
H3NR 0.6319 0.0401 0.4366 0.051 Uiso calc PR 0.125(7) A 3 H
C20R 0.558(4) -0.0103(15) 0.580(8) 0.05(2) Uiso d PD 0.125(7) A 3 C
H20R 0.5813 -0.0328 0.6851 0.057 Uiso calc PR 0.125(7) A 3 H
C21R 0.521(6) -0.037(3) 0.390(15) 0.13(6) Uiso d PD 0.125(7) A 3 C
H21A 0.5801 -0.0550 0.3366 0.188 Uiso calc PR 0.125(7) A 3 H
H21B 0.4968 -0.0158 0.2855 0.188 Uiso calc PR 0.125(7) A 3 H
H21C 0.4626 -0.0573 0.4269 0.188 Uiso calc PR 0.125(7) A 3 H
C22R 0.468(3) 0.0177(12) 0.671(6) 0.051(17) Uiso d PD 0.125(7) A 3 C
C23R 0.431(4) 0.0579(16) 0.583(6) 0.077(11) Uiso d PDU 0.125(7) A 3 C
H23R 0.4629 0.0687 0.4613 0.092 Uiso calc PR 0.125(7) A 3 H
C24R 0.347(4) 0.0828(17) 0.674(7) 0.102(12) Uiso d PDU 0.125(7) A 3 C
H24R 0.3226 0.1102 0.6148 0.122 Uiso calc PR 0.125(7) A 3 H
C25R 0.301(4) 0.0672(18) 0.847(7) 0.091(17) Uiso d PDU 0.125(7) A 3 C
H25R 0.2453 0.0840 0.9072 0.109 Uiso calc PR 0.125(7) A 3 H
C26R 0.334(4) 0.0271(18) 0.937(7) 0.09(2) Uiso d PD 0.125(7) A 3 C
H26R 0.2994 0.0160 1.0551 0.108 Uiso calc PR 0.125(7) A 3 H
C27R 0.419(3) 0.0035(14) 0.853(6) 0.053(12) Uiso d PD 0.125(7) A 3 C
H27R 0.4442 -0.0229 0.9199 0.063 Uiso calc PR 0.125(7) A 3 H
N1P 0.6509(5) 0.0127(2) 0.5729(10) 0.0535(18) Uani d PDU 0.875(7) A 4 N
H1NP 0.7052 -0.0060 0.5388 0.080 Uiso calc PR 0.875(7) A 4 H
H2NP 0.6600 0.0227 0.7020 0.080 Uiso calc PR 0.875(7) A 4 H
H3NP 0.6496 0.0367 0.4868 0.080 Uiso calc PR 0.875(7) A 4 H
C20P 0.5463(7) -0.0131(3) 0.5578(16) 0.063(3) Uani d PD 0.875(7) A 4 C
H20P 0.5503 -0.0392 0.6539 0.076 Uiso calc PR 0.875(7) A 4 H
C21P 0.5346(9) -0.0324(4) 0.343(2) 0.086(3) Uani d PD 0.875(7) A 4 C
H21D 0.5957 -0.0517 0.3124 0.129 Uiso calc PR 0.875(7) A 4 H
H21E 0.5311 -0.0075 0.2454 0.129 Uiso calc PR 0.875(7) A 4 H
H21F 0.4695 -0.0504 0.3353 0.129 Uiso calc PR 0.875(7) A 4 H
C22P 0.4549(6) 0.0171(2) 0.6266(15) 0.068(2) Uani d PD 0.875(7) A 4 C
C23P 0.4215(7) 0.0541(3) 0.5080(15) 0.102(3) Uani d PDU 0.875(7) A 4 C
H23P 0.4560 0.0602 0.3830 0.123 Uiso calc PR 0.875(7) A 4 H
C24P 0.3380(7) 0.0820(3) 0.5713(18) 0.126(4) Uani d PDU 0.875(7) A 4 C
H24P 0.3165 0.1071 0.4909 0.152 Uiso calc PR 0.875(7) A 4 H
C25P 0.2865(7) 0.0725(3) 0.7557(18) 0.125(4) Uani d PDU 0.875(7) A 4 C
H25P 0.2309 0.0917 0.8009 0.150 Uiso calc PR 0.875(7) A 4 H
C26P 0.3155(8) 0.0357(4) 0.8720(15) 0.124(4) Uani d PD 0.875(7) A 4 C
H26P 0.2791 0.0291 0.9943 0.149 Uiso calc PR 0.875(7) A 4 H
C27P 0.4011(7) 0.0078(3) 0.8060(13) 0.094(3) Uani d PD 0.875(7) A 4 C
H27P 0.4216 -0.0175 0.8856 0.113 Uiso calc PR 0.875(7) A 4 H

loop_
_atom_site_aniso_label
_atom_site_aniso_U_11
_atom_site_aniso_U_22
_atom_site_aniso_U_33
_atom_site_aniso_U_12
_atom_site_aniso_U_13
_atom_site_aniso_U_23
O1P 0.100(4) 0.064(3) 0.132(4) -0.002(2) -0.058(3) -0.004(3)
C1P 0.079(5) 0.058(3) 0.081(5) 0.010(3) -0.018(4) 0.007(3)
C2P 0.102(5) 0.050(3) 0.060(3) 0.017(3) 0.004(3) 0.010(2)
C3P 0.078(4) 0.062(4) 0.119(6) 0.009(3) 0.020(4) 0.029(4)
C4P 0.071(5) 0.058(4) 0.127(6) -0.012(3) -0.032(4) 0.016(5)
C5P 0.110(6) 0.058(4) 0.064(4) 0.014(4) -0.008(4) 0.004(3)
C6P 0.163(8) 0.051(3) 0.095(5) 0.017(4) -0.019(6) -0.003(4)
C7P 0.113(6) 0.042(3) 0.117(6) 0.005(4) 0.003(5) 0.021(3)
C8P 0.109(7) 0.088(6) 0.152(9) -0.015(5) -0.003(6) 0.053(6)
C9P 0.110(5) 0.060(3) 0.089(5) 0.024(4) -0.006(4) 0.016(3)
C10P 0.049(3) 0.069(4) 0.086(4) 0.009(3) 0.016(3) 0.009(3)
C11P 0.061(4) 0.055(3) 0.069(3) 0.012(3) -0.002(3) 0.004(3)
C12P 0.060(4) 0.047(3) 0.063(4) 0.014(3) 0.003(3) 0.004(2)
C13P 0.093(6) 0.051(3) 0.050(3) 0.020(3) 0.011(3) 0.013(3)
C14P 0.071(4) 0.047(2) 0.049(3) 0.020(3) 0.013(2) 0.007(2)
C15P 0.048(3) 0.038(2) 0.046(2) 0.009(2) 0.006(2) 0.0049(19)
C16P 0.077(5) 0.051(3) 0.054(3) 0.012(3) 0.023(3) 0.008(2)
C17P 0.063(4) 0.045(3) 0.072(5) 0.013(3) 0.015(3) 0.002(2)
C18P 0.047(4) 0.041(3) 0.052(3) -0.002(2) 0.004(3) 0.003(2)
C19P 0.074(4) 0.097(5) 0.150(7) 0.030(4) 0.034(5) 0.030(5)
O2P 0.110(6) 0.060(3) 0.049(2) 0.021(3) 0.004(3) 0.0094(18)
O3P 0.081(5) 0.062(3) 0.056(3) 0.033(3) -0.002(3) -0.002(2)
N1P 0.067(4) 0.053(3) 0.041(3) 0.014(2) -0.004(2) 0.008(3)
C20P 0.066(5) 0.051(4) 0.072(5) 0.000(3) -0.004(3) 0.006(3)
C21P 0.103(7) 0.071(5) 0.085(5) -0.009(4) -0.020(5) -0.015(5)
C22P 0.056(4) 0.064(4) 0.084(5) -0.005(3) -0.002(4) 0.007(3)
C23P 0.087(5) 0.071(4) 0.149(8) 0.024(4) 0.027(6) 0.048(5)
C24P 0.088(5) 0.074(4) 0.217(12) 0.026(4) 0.044(7) 0.035(6)
C25P 0.071(5) 0.098(6) 0.206(12) 0.021(5) 0.017(8) -0.033(8)
C26P 0.092(6) 0.166(11) 0.114(7) 0.035(7) 0.017(6) -0.003(8)
C27P 0.077(5) 0.123(7) 0.082(5) 0.024(5) 0.000(5) 0.006(5)

loop_
_atom_type_symbol
_atom_type_description
_atom_type_scat_dispersion_real
_atom_type_scat_dispersion_imag
_atom_type_scat_source
C C 0.0033 0.0016 'International Tables Vol C Tables 4.2.6.8 and 6.1.1.4'
H H 0.0000 0.0000 'International Tables Vol C Tables 4.2.6.8 and 6.1.1.4'
N N 0.0061 0.0033 'International Tables Vol C Tables 4.2.6.8 and 6.1.1.4'
O O 0.0106 0.0060 'International Tables Vol C Tables 4.2.6.8 and 6.1.1.4'

loop_
_geom_angle_atom_site_label_1
_geom_angle_atom_site_label_2
_geom_angle_atom_site_label_3
_geom_angle
C2R C1R C9R 110(2)
C2R C1R C10R 109(2)
C9R C1R C10R 109(2)
C1R C2R C3R 111(2)
C2R C3R C4R 106(2)
C2R C3R C8R 108(2)
C4R C3R C8R 111(2)
C5R C4R C3R 110(2)
C4R C5R C6R 112(2)
C4R C5R C10R 107(2)
C6R C5R C10R 109(2)
C7R C6R C5R 110(2)
C8R C7R C9R 110(2)
C8R C7R C6R 108(2)
C9R C7R C6R 110(2)
C7R C8R C3R 111(2)
C7R C9R C1R 111(2)
C19R C10R C11R 102(2)
C19R C10R C1R 113.7(15)
C11R C10R C1R 105.9(19)
C19R C10R C5R 115(2)
C11R C10R C5R 111(2)
C1R C10R C5R 108.4(18)
O1R C11R C12R 116.9(14)
O1R C11R C10R 117.1(15)
C12R C11R C10R 124.5(18)
C13R C12R C17R 119.6(9)
C13R C12R C11R 115.4(19)
C17R C12R C11R 125(2)
C14R C13R C12R 121.1(11)
C13R C14R C15R 120.2(11)
C16R C15R C14R 118.8(9)
C16R C15R C18R 121.8(12)
C14R C15R C18R 119.3(12)
C15R C16R C17R 121.4(11)
C12R C17R C16R 118.9(11)
O2R C18R O3R 124.1(12)
O2R C18R C15R 118.4(10)
O3R C18R C15R 117.3(10)
C9P C1P C2P 121.1(7)
C9P C1P C10P 119.8(7)
C2P C1P C10P 85.5(4)
C3P C2P C1P 110.7(6)
C3P C2P C11P 113.3(5)
C1P C2P C11P 86.5(5)
C2P C3P C4P 108.9(5)
C2P C3P C8P 110.5(6)
C4P C3P C8P 108.7(7)
C3P C4P C5P 105.1(5)
C4P C5P C10P 109.7(6)
C4P C5P C6P 105.4(6)
C10P C5P C6P 112.6(6)
C7P C6P C5P 109.6(5)
C9P C7P C8P 106.8(6)
C9P C7P C6P 108.8(7)
C8P C7P C6P 113.4(7)
C7P C8P C3P 109.9(6)
C7P C9P C1P 107.1(5)
C19P C10P C11P 120.1(6)
C19P C10P C5P 112.5(6)
C11P C10P C5P 109.9(5)
C19P C10P C1P 118.5(6)
C11P C10P C1P 84.7(5)
C5P C10P C1P 107.8(6)
O1P C11P C12P 103.5(4)
O1P C11P C2P 105.3(5)
C12P C11P C2P 124.6(5)
O1P C11P C10P 109.9(5)
C12P C11P C10P 126.2(5)
C2P C11P C10P 85.5(4)
C13P C12P C17P 117.7(4)
C13P C12P C11P 119.2(5)
C17P C12P C11P 123.0(6)
C12P C13P C14P 121.2(4)
C15P C14P C13P 120.6(4)
C14P C15P C16P 118.1(4)
C14P C15P C18P 120.9(4)
C16P C15P C18P 121.0(4)
C17P C16P C15P 120.5(5)
C16P C17P C12P 121.9(6)
O2P C18P O3P 122.6(5)
O2P C18P C15P 118.6(5)
O3P C18P C15P 118.9(4)
N1R C20R C22R 112.4(15)
N1R C20R C21R 109(3)
C22R C20R C21R 111(3)
C23R C22R C27R 117.3(7)
C23R C22R C20R 122.9(9)
C27R C22R C20R 119.8(9)
C22R C23R C24R 120.5(8)
C25R C24R C23R 119.7(8)
C24R C25R C26R 121.6(8)
C27R C26R C25R 119.1(8)
C26R C27R C22R 121.7(8)
N1P C20P C22P 110.0(6)
N1P C20P C21P 109.2(7)
C22P C20P C21P 114.8(8)
C27P C22P C23P 118.7(5)
C27P C22P C20P 120.3(6)
C23P C22P C20P 121.0(6)
C24P C23P C22P 121.1(6)
C23P C24P C25P 119.2(6)
C26P C25P C24P 120.9(5)
C25P C26P C27P 119.2(6)
C22P C27P C26P 120.9(6)

loop_
_geom_bond_atom_site_label_1
_geom_bond_atom_site_label_2
_geom_bond_distance
O1R C11R 1.239(17)
C1R C2R 1.51(2)
C1R C9R 1.51(2)
C1R C10R 1.541(19)
C2R C3R 1.53(2)
C3R C4R 1.531(11)
C3R C8R 1.54(2)
C4R C5R 1.501(11)
C5R C6R 1.540(19)
C5R C10R 1.544(19)
C6R C7R 1.50(2)
C7R C8R 1.49(2)
C7R C9R 1.50(2)
C10R C19R 1.520(18)
C10R C11R 1.529(17)
C11R C12R 1.499(16)
C12R C13R 1.374(16)
C12R C17R 1.381(16)
C13R C14R 1.372(14)
C14R C15R 1.384(15)
C15R C16R 1.367(15)
C15R C18R 1.496(11)
C16R C17R 1.398(14)
C18R O2R 1.250(9)
C18R O3R 1.262(9)
O1P C11P 1.454(8)
C1P C9P 1.504(10)
C1P C2P 1.521(8)
C1P C10P 1.555(8)
C2P C3P 1.502(9)
C2P C11P 1.529(7)
C3P C4P 1.507(8)
C3P C8P 1.532(9)
C4P C5P 1.531(8)
C5P C10P 1.552(7)
C5P C6P 1.555(8)
C6P C7P 1.529(10)
C7P C9P 1.485(10)
C7P C8P 1.525(10)
C10P C19P 1.493(9)
C10P C11P 1.548(7)
C11P C12P 1.506(6)
C12P C13P 1.379(7)
C12P C17P 1.379(6)
C13P C14P 1.390(6)
C14P C15P 1.386(5)
C15P C16P 1.390(6)
C15P C18P 1.483(6)
C16P C17P 1.376(6)
C18P O2P 1.255(5)
C18P O3P 1.276(6)
N1R C20R 1.47(2)
C20R C22R 1.498(11)
C20R C21R 1.53(2)
C22R C23R 1.373(9)
C22R C27R 1.388(9)
C23R C24R 1.403(9)
C24R C25R 1.327(9)
C25R C26R 1.363(9)
C26R C27R 1.363(9)
N1P C20P 1.495(9)
C20P C22P 1.497(7)
C20P C21P 1.500(11)
C22P C27P 1.363(7)
C22P C23P 1.380(7)
C23P C24P 1.373(7)
C24P C25P 1.379(8)
C25P C26P 1.352(8)
C26P C27P 1.398(7)
